data_1560161
loop_
_publ_author_name
'Wang, Chi-Hsien'
'Chen, Kai-Jen'
'Wu, Tsung-Huan'
'Chang, Hung-Kai'
'Tsuchido, Yoshitaka'
'Sei, Yoshihisa'
'Chen, Pei-Lin'
'Horie, Masaki'

_publ_section_title
;
 Ring rotation of ferrocene in interlocked molecules in single crystals
;
_journal_issue 11
_journal_name_full 'Chemical Science'
_journal_page_first 3871
_journal_page_last 3875
_journal_paper_doi 10.1039/D0SC06876D
_journal_volume 12
_journal_year 2021
_chemical_formula_sum 'C32 H40 F6 Fe N O6 P'
_chemical_formula_weight 735.47
_chemical_name_systematic '[ferrocenylmethyl(methy) ammonium hexafluorophosphate][dibenzo[18]crown-6 ether]'
_space_group_crystal_system monoclinic
_space_group_IT_number 14
_space_group_name_Hall '-P 2yn'
_space_group_name_H-M_alt 'P 1 21/n 1'
_atom_sites_solution_hydrogens geom
_audit_creation_method SHELXL-2014/6
_audit_update_record
;
2020-09-24 deposited with the CCDC.	2021-01-22 downloaded from the CCDC.
;
_cell_angle_alpha 90
_cell_angle_beta 111.0919(13)
_cell_angle_gamma 90
_cell_formula_units_Z 4
_cell_length_a 10.2800(6)
_cell_length_b 25.2690(16)
_cell_length_c 13.5675(8)
_cell_measurement_reflns_used 1895
_cell_measurement_temperature 150(2)
_cell_measurement_theta_max 22.6576
_cell_measurement_theta_min 2.9114
_cell_volume 3288.2(3)
_computing_cell_refinement 'SAINT V8.34A (Bruker AXS Inc., 2013)'
_computing_data_collection 'Bruker APEX2'
_computing_data_reduction 'SAINT V8.34A (Bruker AXS Inc., 2013)'
_computing_molecular_graphics 'Bruker SHELXTL'
_computing_publication_material 'Bruker SHELXTL'
_computing_structure_refinement 'SHELXL-2014/6 (Sheldrick, 2014)'
_diffrn_ambient_temperature 150(2)
_diffrn_detector_area_resol_mean 8.3333
_diffrn_measured_fraction_theta_full 1.000
_diffrn_measured_fraction_theta_max 0.965
_diffrn_measurement_device_type 'Bruker APEX-II CCD'
_diffrn_measurement_method '\f and \w scans'
_diffrn_radiation_type MoK\a
_diffrn_radiation_wavelength 0.71073
_diffrn_reflns_av_R_equivalents 0.0488
_diffrn_reflns_av_unetI/netI 0.0480
_diffrn_reflns_Laue_measured_fraction_full 1.000
_diffrn_reflns_Laue_measured_fraction_max 0.965
_diffrn_reflns_limit_h_max 12
_diffrn_reflns_limit_h_min -12
_diffrn_reflns_limit_k_max 31
_diffrn_reflns_limit_k_min -32
_diffrn_reflns_limit_l_max 17
_diffrn_reflns_limit_l_min -16
_diffrn_reflns_number 28296
_diffrn_reflns_point_group_measured_fraction_full 1.000
_diffrn_reflns_point_group_measured_fraction_max 0.965
_diffrn_reflns_theta_full 25.242
_diffrn_reflns_theta_max 27.020
_diffrn_reflns_theta_min 1.612
_exptl_absorpt_coefficient_mu 0.586
_exptl_absorpt_correction_T_max 0.9485
_exptl_absorpt_correction_T_min 0.8503
_exptl_absorpt_correction_type multi-scan
_exptl_absorpt_process_details 'SADABS V2014/4 (Bruker AXS Inc.)'
_exptl_crystal_colour Yellow
_exptl_crystal_density_diffrn 1.486
_exptl_crystal_density_meas ?
_exptl_crystal_density_method 'not measured'
_exptl_crystal_description Lump
_exptl_crystal_F_000 1528
_exptl_crystal_recrystallization_method 'Re-crystallisation from solvent: CH2Cl2, diethylether'
_exptl_crystal_size_max 0.25
_exptl_crystal_size_mid 0.20
_exptl_crystal_size_min 0.12
_refine_diff_density_max 1.558
_refine_diff_density_min -0.798
_refine_diff_density_rms 0.085
_refine_ls_extinction_method none
_refine_ls_goodness_of_fit_ref 1.063
_refine_ls_hydrogen_treatment constr
_refine_ls_matrix_type full
_refine_ls_number_parameters 425
_refine_ls_number_reflns 6940
_refine_ls_number_restraints 0
_refine_ls_restrained_S_all 1.063
_refine_ls_R_factor_all 0.0847
_refine_ls_R_factor_gt 0.0607
_refine_ls_shift/su_max 0.001
_refine_ls_shift/su_mean 0.000
_refine_ls_structure_factor_coef Fsqd
_refine_ls_weighting_details 'w=1/[\s^2^(Fo^2^)+(0.0797P)^2^+5.3257P] where P=(Fo^2^+2Fc^2^)/3'
_refine_ls_weighting_scheme calc
_refine_ls_wR_factor_gt 0.1576
_refine_ls_wR_factor_ref 0.1737
_reflns_Friedel_coverage 0.000
_reflns_number_gt 5026
_reflns_number_total 6940
_reflns_threshold_expression 'I > 2\s(I)'
_cod_data_source_file d0sc06876d3.cif
_cod_data_source_block 170933VT150
_cod_depositor_comments
;
The following automatic conversions were performed:

data item '_exptl_crystal_density_meas' value 'not measured' was
changed to '?' -- the value is perceived as not measured.

Automatic conversion script
Id: cif_fix_values 7556 2019-12-06 15:28:31Z antanas 

 Adding full bibliography for 1560152--1560177.cif.
;
_cod_original_sg_symbol_H-M 'P 21/n'
_cod_database_code 1560161
_shelx_space_group_comment
;
The symmetry employed for this shelxl refinement is uniquely defined
by the following loop, which should always be used as a source of
symmetry information in preference to the above space-group names.
They are only intended as comments.
;
_shelxl_version_number 2014/6

loop_
_space_group_symop_operation_xyz
'x, y, z'
'-x+1/2, y+1/2, -z+1/2'
'-x, -y, -z'
'x-1/2, -y-1/2, z-1/2'

loop_
_atom_site_label
_atom_site_type_symbol
_atom_site_fract_x
_atom_site_fract_y
_atom_site_fract_z
_atom_site_U_iso_or_equiv
_atom_site_adp_type
_atom_site_occupancy
_atom_site_site_symmetry_order
_atom_site_calc_flag
_atom_site_refinement_flags_posn
_atom_site_refinement_flags_adp
_atom_site_refinement_flags_occupancy
_atom_site_disorder_assembly
_atom_site_disorder_group
C1 C 0.8768(7) 0.49463(17) 0.0650(4) 0.0520(13) Uani 1 1 d . . . . .
H1 H 0.9016 0.5249 0.0275 0.062 Uiso 1 1 calc R U . . .
C2 C 0.9725(5) 0.4627(2) 0.1383(4) 0.0608(16) Uani 1 1 d . . . . .
H2 H 1.0763 0.4640 0.1603 0.073 Uiso 1 1 calc R U . . .
C3 C 0.8901(7) 0.42473(16) 0.1734(3) 0.0671(19) Uani 1 1 d . . . . .
H3 H 0.9251 0.3946 0.2237 0.081 Uiso 1 1 calc R U . . .
C4 C 0.7504(6) 0.43840(19) 0.1156(4) 0.0514(13) Uani 1 1 d . . . . .
H4 H 0.6669 0.4203 0.1212 0.062 Uiso 1 1 calc R U . . .
C5 C 0.7465(6) 0.48035(19) 0.0523(3) 0.0518(12) Uani 1 1 d . . . . .
H5 H 0.6599 0.4981 0.0045 0.062 Uiso 1 1 calc R U . . .
C6 C 0.7637(4) 0.56758(13) 0.2332(3) 0.0255(7) Uani 1 1 d . . . . .
C7 C 0.7426(4) 0.52549(14) 0.2963(3) 0.0294(8) Uani 1 1 d . . . . .
H7 H 0.6506 0.5113 0.2936 0.035 Uiso 1 1 calc R U . . .
C8 C 0.8759(5) 0.50728(14) 0.3629(3) 0.0349(9) Uani 1 1 d . . . . .
H8 H 0.8941 0.4776 0.4149 0.042 Uiso 1 1 calc R U . . .
C9 C 0.9790(4) 0.53788(15) 0.3419(3) 0.0348(9) Uani 1 1 d . . . . .
H9 H 1.0822 0.5334 0.3765 0.042 Uiso 1 1 calc R U . . .
C10 C 0.9108(4) 0.57488(13) 0.2621(3) 0.0281(8) Uani 1 1 d . . . . .
H10 H 0.9572 0.6015 0.2311 0.034 Uiso 1 1 calc R U . . .
C11 C 0.6553(4) 0.59679(13) 0.1468(3) 0.0288(8) Uani 1 1 d . . . . .
H11A H 0.5720 0.5740 0.1170 0.035 Uiso 1 1 calc R U . . .
H11B H 0.6914 0.6043 0.0897 0.035 Uiso 1 1 calc R U . . .
C12 C 0.5422(4) 0.68358(15) 0.0914(3) 0.0338(9) Uani 1 1 d . . . . .
H12A H 0.6061 0.6913 0.0544 0.051 Uiso 1 1 calc R U . . .
H12B H 0.5155 0.7167 0.1167 0.051 Uiso 1 1 calc R U . . .
H12C H 0.4586 0.6660 0.0429 0.051 Uiso 1 1 calc R U . . .
C13 C 0.3731(4) 0.58188(16) 0.3229(3) 0.0338(8) Uani 1 1 d . . . . .
H13A H 0.3174 0.6110 0.3367 0.041 Uiso 1 1 calc R U . . .
H13B H 0.3659 0.5506 0.3646 0.041 Uiso 1 1 calc R U . . .
C14 C 0.3200(4) 0.56869(14) 0.2077(3) 0.0349(9) Uani 1 1 d . . . . .
H14A H 0.3788 0.5407 0.1942 0.042 Uiso 1 1 calc R U . . .
H14B H 0.2235 0.5550 0.1862 0.042 Uiso 1 1 calc R U . . .
C15 C 0.2083(4) 0.64844(14) 0.1279(3) 0.0270(7) Uani 1 1 d . . . . .
C16 C 0.0765(4) 0.63221(16) 0.0650(3) 0.0312(8) Uani 1 1 d . . . . .
H16 H 0.0628 0.5975 0.0360 0.037 Uiso 1 1 calc R U . . .
C17 C -0.0369(4) 0.66627(18) 0.0437(3) 0.0385(9) Uani 1 1 d . . . . .
H17 H -0.1281 0.6549 0.0017 0.046 Uiso 1 1 calc R U . . .
C18 C -0.0146(4) 0.71671(17) 0.0845(3) 0.0386(9) Uani 1 1 d . . . . .
H18 H -0.0912 0.7403 0.0693 0.046 Uiso 1 1 calc R U . . .
C19 C 0.1177(4) 0.73387(15) 0.1475(3) 0.0333(8) Uani 1 1 d . . . . .
H19 H 0.1308 0.7690 0.1742 0.040 Uiso 1 1 calc R U . . .
C20 C 0.2307(4) 0.69964(14) 0.1713(3) 0.0271(7) Uani 1 1 d . . . . .
C21 C 0.3885(4) 0.76542(14) 0.2721(3) 0.0339(8) Uani 1 1 d . . . . .
H21A H 0.3260 0.7747 0.3105 0.041 Uiso 1 1 calc R U . . .
H21B H 0.3682 0.7896 0.2110 0.041 Uiso 1 1 calc R U . . .
C22 C 0.5365(4) 0.77137(14) 0.3434(3) 0.0333(8) Uani 1 1 d . . . . .
H22A H 0.5513 0.8072 0.3748 0.040 Uiso 1 1 calc R U . . .
H22B H 0.5583 0.7453 0.4015 0.040 Uiso 1 1 calc R U . . .
C23 C 0.7655(4) 0.77897(14) 0.3452(3) 0.0348(9) Uani 1 1 d . . . . .
H23A H 0.7956 0.7638 0.4172 0.042 Uiso 1 1 calc R U . . .
H23B H 0.7714 0.8180 0.3513 0.042 Uiso 1 1 calc R U . . .
C24 C 0.8581(4) 0.75945(14) 0.2895(3) 0.0343(9) Uani 1 1 d . . . . .
H24A H 0.8202 0.7707 0.2147 0.041 Uiso 1 1 calc R U . . .
H24B H 0.9522 0.7750 0.3226 0.041 Uiso 1 1 calc R U . . .
C25 C 0.9638(4) 0.68331(13) 0.3898(2) 0.0235(7) Uani 1 1 d . . . . .
C26 C 1.1056(4) 0.68822(14) 0.4113(3) 0.0299(8) Uani 1 1 d . . . . .
H26 H 1.1376 0.7070 0.3638 0.036 Uiso 1 1 calc R U . . .
C27 C 1.2007(4) 0.66594(15) 0.5018(3) 0.0354(9) Uani 1 1 d . . . . .
H27 H 1.2979 0.6696 0.5167 0.043 Uiso 1 1 calc R U . . .
C28 C 1.1535(4) 0.63838(15) 0.5701(3) 0.0359(9) Uani 1 1 d . . . . .
H28 H 1.2187 0.6230 0.6321 0.043 Uiso 1 1 calc R U . . .
C29 C 1.0122(4) 0.63302(15) 0.5492(3) 0.0311(8) Uani 1 1 d . . . . .
H29 H 0.9808 0.6138 0.5965 0.037 Uiso 1 1 calc R U . . .
C30 C 0.9154(4) 0.65582(13) 0.4584(3) 0.0244(7) Uani 1 1 d . . . . .
C31 C 0.7253(4) 0.61850(15) 0.4958(3) 0.0302(8) Uani 1 1 d . . . . .
H31A H 0.7628 0.6308 0.5701 0.036 Uiso 1 1 calc R U . . .
H31B H 0.7582 0.5819 0.4934 0.036 Uiso 1 1 calc R U . . .
C32 C 0.5693(4) 0.61964(15) 0.4555(3) 0.0317(8) Uani 1 1 d . . . . .
H32A H 0.5351 0.5990 0.5033 0.038 Uiso 1 1 calc R U . . .
H32B H 0.5366 0.6566 0.4539 0.038 Uiso 1 1 calc R U . . .
F1 F 0.3635(4) 0.34127(16) 0.1480(3) 0.1013(14) Uani 1 1 d . . . . .
F2 F 0.2620(5) 0.37963(19) 0.2450(4) 0.1258(17) Uani 1 1 d . . . . .
F3 F 0.2998(6) 0.42468(17) 0.1222(3) 0.139(2) Uani 1 1 d . . . . .
F4 F 0.4163(7) 0.44292(13) 0.2901(3) 0.152(2) Uani 1 1 d . . . . .
F5 F 0.5289(6) 0.3959(3) 0.2044(7) 0.226(4) Uani 1 1 d . . . . .
F6 F 0.4714(5) 0.35739(15) 0.3203(3) 0.1133(16) Uani 1 1 d . . . . .
Fe1 Fe 0.85371(5) 0.50028(2) 0.20732(4) 0.02353(15) Uani 1 1 d . . . . .
N1 N 0.6125(3) 0.64822(11) 0.1830(2) 0.0241(6) Uani 1 1 d . . . . .
H1A H 0.5536 0.6414 0.2179 0.029 Uiso 1 1 calc R U . . .
H1B H 0.6893 0.6647 0.2286 0.029 Uiso 1 1 calc R U . . .
O1 O 0.5153(3) 0.59765(10) 0.35177(19) 0.0297(6) Uani 1 1 d . . . . .
O2 O 0.3222(3) 0.61502(9) 0.14618(19) 0.0287(5) Uani 1 1 d . . . . .
O3 O 0.3643(3) 0.71161(9) 0.2359(2) 0.0309(6) Uani 1 1 d . . . . .
O4 O 0.6262(3) 0.76341(10) 0.28624(18) 0.0299(6) Uani 1 1 d . . . . .
O5 O 0.8679(2) 0.70236(9) 0.29505(17) 0.0261(5) Uani 1 1 d . . . . .
O6 O 0.7736(2) 0.65245(9) 0.43119(17) 0.0260(5) Uani 1 1 d . . . . .
P1 P 0.39255(12) 0.39401(5) 0.21886(9) 0.0414(3) Uani 1 1 d . . . . .

loop_
_atom_site_aniso_label
_atom_site_aniso_U_11
_atom_site_aniso_U_22
_atom_site_aniso_U_33
_atom_site_aniso_U_23
_atom_site_aniso_U_13
_atom_site_aniso_U_12
C1 0.099(4) 0.033(2) 0.040(2) -0.0056(18) 0.044(3) 0.003(3)
C2 0.039(2) 0.078(4) 0.068(3) -0.050(3) 0.022(2) -0.001(3)
C3 0.147(6) 0.025(2) 0.022(2) 0.0028(16) 0.022(3) 0.037(3)
C4 0.066(3) 0.050(3) 0.052(3) -0.029(2) 0.038(3) -0.023(3)
C5 0.073(4) 0.045(2) 0.030(2) -0.0101(19) 0.010(2) 0.014(3)
C6 0.037(2) 0.0203(16) 0.0214(16) -0.0025(13) 0.0128(15) 0.0024(15)
C7 0.043(2) 0.0271(18) 0.0252(17) -0.0006(14) 0.0215(17) 0.0052(17)
C8 0.057(3) 0.0280(19) 0.0205(17) 0.0025(14) 0.0154(17) 0.0137(18)
C9 0.039(2) 0.0302(19) 0.0284(19) -0.0081(15) 0.0038(17) 0.0058(17)
C10 0.035(2) 0.0221(17) 0.0276(17) -0.0071(14) 0.0118(16) -0.0009(15)
C11 0.039(2) 0.0232(17) 0.0225(17) -0.0028(13) 0.0086(16) 0.0057(16)
C12 0.042(2) 0.0319(19) 0.0233(17) 0.0053(15) 0.0059(16) 0.0127(18)
C13 0.0271(19) 0.034(2) 0.042(2) 0.0037(16) 0.0149(17) -0.0030(16)
C14 0.037(2) 0.0209(17) 0.044(2) -0.0002(15) 0.0115(18) -0.0012(16)
C15 0.0307(18) 0.0288(18) 0.0222(16) 0.0013(14) 0.0103(15) 0.0026(16)
C16 0.033(2) 0.038(2) 0.0226(17) -0.0013(15) 0.0104(15) -0.0049(17)
C17 0.030(2) 0.061(3) 0.0246(18) 0.0058(18) 0.0104(16) -0.003(2)
C18 0.035(2) 0.054(3) 0.0290(19) 0.0119(18) 0.0142(17) 0.014(2)
C19 0.039(2) 0.0332(19) 0.0296(19) 0.0026(15) 0.0143(17) 0.0091(17)
C20 0.0307(19) 0.0302(18) 0.0225(16) 0.0005(14) 0.0120(15) 0.0018(16)
C21 0.043(2) 0.0231(17) 0.037(2) -0.0073(15) 0.0161(18) 0.0016(17)
C22 0.046(2) 0.0257(18) 0.0307(19) -0.0078(15) 0.0171(18) -0.0027(17)
C23 0.039(2) 0.0216(17) 0.037(2) -0.0038(15) 0.0056(18) -0.0040(16)
C24 0.035(2) 0.0238(18) 0.042(2) 0.0077(15) 0.0121(18) -0.0021(16)
C25 0.0301(18) 0.0188(15) 0.0195(15) -0.0026(12) 0.0062(14) -0.0004(14)
C26 0.0305(19) 0.0279(18) 0.0322(19) -0.0020(15) 0.0122(16) -0.0026(16)
C27 0.0245(18) 0.036(2) 0.041(2) -0.0061(17) 0.0061(17) -0.0009(17)
C28 0.036(2) 0.034(2) 0.0266(18) -0.0020(15) -0.0015(16) 0.0045(18)
C29 0.037(2) 0.0314(19) 0.0207(17) 0.0011(14) 0.0046(15) -0.0020(17)
C30 0.0265(17) 0.0232(16) 0.0218(16) -0.0052(13) 0.0064(14) -0.0018(14)
C31 0.038(2) 0.0339(19) 0.0209(16) 0.0029(14) 0.0129(16) -0.0038(17)
C32 0.037(2) 0.037(2) 0.0258(18) -0.0023(15) 0.0171(17) -0.0033(17)
F1 0.097(3) 0.116(3) 0.061(2) -0.034(2) -0.0085(18) 0.056(2)
F2 0.148(4) 0.130(4) 0.148(4) -0.003(3) 0.111(4) -0.034(3)
F3 0.231(6) 0.091(3) 0.060(2) 0.042(2) 0.012(3) 0.062(3)
F4 0.269(7) 0.0347(18) 0.091(3) -0.0188(18) -0.011(3) -0.010(3)
F5 0.101(4) 0.292(9) 0.329(10) -0.028(8) 0.131(6) -0.072(5)
F6 0.153(4) 0.081(3) 0.062(2) -0.0042(19) -0.015(2) 0.035(3)
Fe1 0.0327(3) 0.0193(2) 0.0218(3) -0.00214(18) 0.0137(2) 0.0021(2)
N1 0.0284(15) 0.0228(14) 0.0191(13) -0.0007(11) 0.0063(12) 0.0040(12)
O1 0.0294(13) 0.0345(14) 0.0278(12) -0.0033(10) 0.0136(11) -0.0009(11)
O2 0.0299(13) 0.0226(12) 0.0329(13) -0.0047(10) 0.0106(11) -0.0014(11)
O3 0.0324(14) 0.0220(12) 0.0339(13) -0.0072(10) 0.0065(12) 0.0021(11)
O4 0.0330(14) 0.0287(13) 0.0271(13) -0.0038(10) 0.0094(11) 0.0004(11)
O5 0.0306(13) 0.0228(12) 0.0237(12) 0.0037(9) 0.0085(11) 0.0012(10)
O6 0.0283(13) 0.0289(12) 0.0214(11) 0.0058(10) 0.0097(10) 0.0008(11)
P1 0.0330(6) 0.0481(7) 0.0404(6) 0.0038(5) 0.0097(5) 0.0004(5)

loop_
_atom_type_symbol
_atom_type_description
_atom_type_scat_dispersion_real
_atom_type_scat_dispersion_imag
_atom_type_scat_source
C C 0.0033 0.0016 'International Tables Vol C Tables 4.2.6.8 and 6.1.1.4'
H H 0.0000 0.0000 'International Tables Vol C Tables 4.2.6.8 and 6.1.1.4'
N N 0.0061 0.0033 'International Tables Vol C Tables 4.2.6.8 and 6.1.1.4'
O O 0.0106 0.0060 'International Tables Vol C Tables 4.2.6.8 and 6.1.1.4'
F F 0.0171 0.0103 'International Tables Vol C Tables 4.2.6.8 and 6.1.1.4'
P P 0.1023 0.0942 'International Tables Vol C Tables 4.2.6.8 and 6.1.1.4'
Fe Fe 0.3463 0.8444 'International Tables Vol C Tables 4.2.6.8 and 6.1.1.4'

loop_
_geom_angle_atom_site_label_1
_geom_angle_atom_site_label_2
_geom_angle_atom_site_label_3
_geom_angle
_geom_angle_site_symmetry_1
_geom_angle_site_symmetry_3
_geom_angle_publ_flag
C5 C1 C2 110.8(4) . . ?
C5 C1 Fe1 71.8(3) . . ?
C2 C1 Fe1 69.7(2) . . ?
C5 C1 H1 124.6 . . ?
C2 C1 H1 124.6 . . ?
Fe1 C1 H1 124.6 . . ?
C1 C2 C3 105.7(4) . . ?
C1 C2 Fe1 70.5(2) . . ?
C3 C2 Fe1 69.0(2) . . ?
C1 C2 H2 127.1 . . ?
C3 C2 H2 127.1 . . ?
Fe1 C2 H2 127.1 . . ?
C4 C3 C2 104.5(4) . . ?
C4 C3 Fe1 70.2(2) . . ?
C2 C3 Fe1 68.5(2) . . ?
C4 C3 H3 127.7 . . ?
C2 C3 H3 127.7 . . ?
Fe1 C3 H3 127.7 . . ?
C5 C4 C3 109.6(5) . . ?
C5 C4 Fe1 71.2(3) . . ?
C3 C4 Fe1 69.3(2) . . ?
C5 C4 H4 125.2 . . ?
C3 C4 H4 125.2 . . ?
Fe1 C4 H4 125.2 . . ?
C1 C5 C4 109.3(5) . . ?
C1 C5 Fe1 70.1(3) . . ?
C4 C5 Fe1 70.2(3) . . ?
C1 C5 H5 125.4 . . ?
C4 C5 H5 125.4 . . ?
Fe1 C5 H5 125.4 . . ?
C7 C6 C10 107.7(3) . . ?
C7 C6 C11 127.4(3) . . ?
C10 C6 C11 124.7(3) . . ?
C7 C6 Fe1 69.90(19) . . ?
C10 C6 Fe1 69.64(19) . . ?
C11 C6 Fe1 122.6(2) . . ?
C8 C7 C6 107.7(3) . . ?
C8 C7 Fe1 70.0(2) . . ?
C6 C7 Fe1 68.91(19) . . ?
C8 C7 H7 126.2 . . ?
C6 C7 H7 126.2 . . ?
Fe1 C7 H7 126.2 . . ?
C7 C8 C9 108.3(3) . . ?
C7 C8 Fe1 69.36(19) . . ?
C9 C8 Fe1 69.8(2) . . ?
C7 C8 H8 125.8 . . ?
C9 C8 H8 125.8 . . ?
Fe1 C8 H8 125.8 . . ?
C10 C9 C8 108.3(3) . . ?
C10 C9 Fe1 69.2(2) . . ?
C8 C9 Fe1 69.6(2) . . ?
C10 C9 H9 125.8 . . ?
C8 C9 H9 125.8 . . ?
Fe1 C9 H9 125.8 . . ?
C9 C10 C6 108.0(3) . . ?
C9 C10 Fe1 70.4(2) . . ?
C6 C10 Fe1 69.06(19) . . ?
C9 C10 H10 126.0 . . ?
C6 C10 H10 126.0 . . ?
Fe1 C10 H10 126.0 . . ?
C6 C11 N1 113.2(3) . . ?
C6 C11 H11A 108.9 . . ?
N1 C11 H11A 108.9 . . ?
C6 C11 H11B 108.9 . . ?
N1 C11 H11B 108.9 . . ?
H11A C11 H11B 107.8 . . ?
N1 C12 H12A 109.5 . . ?
N1 C12 H12B 109.5 . . ?
H12A C12 H12B 109.5 . . ?
N1 C12 H12C 109.5 . . ?
H12A C12 H12C 109.5 . . ?
H12B C12 H12C 109.5 . . ?
O1 C13 C14 107.6(3) . . ?
O1 C13 H13A 110.2 . . ?
C14 C13 H13A 110.2 . . ?
O1 C13 H13B 110.2 . . ?
C14 C13 H13B 110.2 . . ?
H13A C13 H13B 108.5 . . ?
O2 C14 C13 110.3(3) . . ?
O2 C14 H14A 109.6 . . ?
C13 C14 H14A 109.6 . . ?
O2 C14 H14B 109.6 . . ?
C13 C14 H14B 109.6 . . ?
H14A C14 H14B 108.1 . . ?
C16 C15 O2 120.4(3) . . ?
C16 C15 C20 120.6(3) . . ?
O2 C15 C20 118.9(3) . . ?
C15 C16 C17 120.5(4) . . ?
C15 C16 H16 119.8 . . ?
C17 C16 H16 119.8 . . ?
C18 C17 C16 118.9(4) . . ?
C18 C17 H17 120.6 . . ?
C16 C17 H17 120.6 . . ?
C17 C18 C19 121.4(4) . . ?
C17 C18 H18 119.3 . . ?
C19 C18 H18 119.3 . . ?
C18 C19 C20 120.0(4) . . ?
C18 C19 H19 120.0 . . ?
C20 C19 H19 120.0 . . ?
O3 C20 C19 124.9(3) . . ?
O3 C20 C15 116.5(3) . . ?
C19 C20 C15 118.6(3) . . ?
O3 C21 C22 109.2(3) . . ?
O3 C21 H21A 109.8 . . ?
C22 C21 H21A 109.8 . . ?
O3 C21 H21B 109.8 . . ?
C22 C21 H21B 109.8 . . ?
H21A C21 H21B 108.3 . . ?
O4 C22 C21 110.2(3) . . ?
O4 C22 H22A 109.6 . . ?
C21 C22 H22A 109.6 . . ?
O4 C22 H22B 109.6 . . ?
C21 C22 H22B 109.6 . . ?
H22A C22 H22B 108.1 . . ?
O4 C23 C24 108.7(3) . . ?
O4 C23 H23A 110.0 . . ?
C24 C23 H23A 110.0 . . ?
O4 C23 H23B 110.0 . . ?
C24 C23 H23B 110.0 . . ?
H23A C23 H23B 108.3 . . ?
O5 C24 C23 110.4(3) . . ?
O5 C24 H24A 109.6 . . ?
C23 C24 H24A 109.6 . . ?
O5 C24 H24B 109.6 . . ?
C23 C24 H24B 109.6 . . ?
H24A C24 H24B 108.1 . . ?
C26 C25 C30 120.5(3) . . ?
C26 C25 O5 120.3(3) . . ?
C30 C25 O5 119.1(3) . . ?
C27 C26 C25 120.3(3) . . ?
C27 C26 H26 119.9 . . ?
C25 C26 H26 119.9 . . ?
C28 C27 C26 119.6(4) . . ?
C28 C27 H27 120.2 . . ?
C26 C27 H27 120.2 . . ?
C27 C28 C29 120.6(3) . . ?
C27 C28 H28 119.7 . . ?
C29 C28 H28 119.7 . . ?
C28 C29 C30 120.2(3) . . ?
C28 C29 H29 119.9 . . ?
C30 C29 H29 119.9 . . ?
O6 C30 C25 116.9(3) . . ?
O6 C30 C29 124.2(3) . . ?
C25 C30 C29 118.8(3) . . ?
O6 C31 C32 109.0(3) . . ?
O6 C31 H31A 109.9 . . ?
C32 C31 H31A 109.9 . . ?
O6 C31 H31B 109.9 . . ?
C32 C31 H31B 109.9 . . ?
H31A C31 H31B 108.3 . . ?
O1 C32 C31 109.8(3) . . ?
O1 C32 H32A 109.7 . . ?
C31 C32 H32A 109.7 . . ?
O1 C32 H32B 109.7 . . ?
C31 C32 H32B 109.7 . . ?
H32A C32 H32B 108.2 . . ?
C2 Fe1 C6 149.7(2) . . ?
C2 Fe1 C3 42.5(2) . . ?
C6 Fe1 C3 164.1(2) . . ?
C2 Fe1 C1 39.8(2) . . ?
C6 Fe1 C1 116.09(16) . . ?
C3 Fe1 C1 67.94(17) . . ?
C2 Fe1 C10 117.46(19) . . ?
C6 Fe1 C10 41.29(14) . . ?
C3 Fe1 C10 154.4(2) . . ?
C1 Fe1 C10 107.15(16) . . ?
C2 Fe1 C7 168.6(2) . . ?
C6 Fe1 C7 41.19(13) . . ?
C3 Fe1 C7 128.0(2) . . ?
C1 Fe1 C7 150.0(2) . . ?
C10 Fe1 C7 69.13(15) . . ?
C2 Fe1 C4 68.06(19) . . ?
C6 Fe1 C4 125.35(19) . . ?
C3 Fe1 C4 40.5(2) . . ?
C1 Fe1 C4 65.18(19) . . ?
C10 Fe1 C4 161.96(19) . . ?
C7 Fe1 C4 108.72(17) . . ?
C2 Fe1 C8 131.0(2) . . ?
C6 Fe1 C8 68.75(14) . . ?
C3 Fe1 C8 110.73(15) . . ?
C1 Fe1 C8 167.7(2) . . ?
C10 Fe1 C8 68.46(15) . . ?
C7 Fe1 C8 40.63(16) . . ?
C4 Fe1 C8 122.35(18) . . ?
C2 Fe1 C9 109.85(18) . . ?
C6 Fe1 C9 68.69(15) . . ?
C3 Fe1 C9 122.01(19) . . ?
C1 Fe1 C9 128.9(2) . . ?
C10 Fe1 C9 40.42(14) . . ?
C7 Fe1 C9 68.53(16) . . ?
C4 Fe1 C9 156.91(19) . . ?
C8 Fe1 C9 40.58(16) . . ?
C2 Fe1 C5 66.5(2) . . ?
C6 Fe1 C5 105.82(17) . . ?
C3 Fe1 C5 67.17(19) . . ?
C1 Fe1 C5 38.2(2) . . ?
C10 Fe1 C5 125.39(17) . . ?
C7 Fe1 C5 118.30(19) . . ?
C4 Fe1 C5 38.6(2) . . ?
C8 Fe1 C5 153.6(2) . . ?
C9 Fe1 C5 163.48(19) . . ?
C12 N1 C11 110.8(3) . . ?
C12 N1 H1A 109.5 . . ?
C11 N1 H1A 109.5 . . ?
C12 N1 H1B 109.5 . . ?
C11 N1 H1B 109.5 . . ?
H1A N1 H1B 108.1 . . ?
C32 O1 C13 112.1(3) . . ?
C15 O2 C14 114.1(3) . . ?
C20 O3 C21 116.0(3) . . ?
C22 O4 C23 112.1(3) . . ?
C25 O5 C24 113.9(3) . . ?
C30 O6 C31 116.1(3) . . ?
F5 P1 F3 101.4(4) . . ?
F5 P1 F4 96.6(4) . . ?
F3 P1 F4 92.3(2) . . ?
F5 P1 F2 167.0(4) . . ?
F3 P1 F2 89.5(3) . . ?
F4 P1 F2 89.9(3) . . ?
F5 P1 F1 85.8(4) . . ?
F3 P1 F1 89.0(2) . . ?
F4 P1 F1 176.9(3) . . ?
F2 P1 F1 87.3(3) . . ?
F5 P1 F6 85.5(4) . . ?
F3 P1 F6 172.2(3) . . ?
F4 P1 F6 90.4(2) . . ?
F2 P1 F6 83.2(3) . . ?
F1 P1 F6 87.87(19) . . ?

loop_
_geom_bond_atom_site_label_1
_geom_bond_atom_site_label_2
_geom_bond_distance
_geom_bond_site_symmetry_2
_geom_bond_publ_flag
C1 C5 1.337(7) . ?
C1 C2 1.379(7) . ?
C1 Fe1 2.034(4) . ?
C1 H1 1.0000 . ?
C2 C3 1.468(8) . ?
C2 Fe1 2.023(4) . ?
C2 H2 1.0000 . ?
C3 C4 1.409(8) . ?
C3 Fe1 2.030(4) . ?
C3 H3 1.0000 . ?
C4 C5 1.355(7) . ?
C4 Fe1 2.042(4) . ?
C4 H4 1.0000 . ?
C5 Fe1 2.054(4) . ?
C5 H5 1.0000 . ?
C6 C7 1.430(5) . ?
C6 C10 1.432(5) . ?
C6 C11 1.490(5) . ?
C6 Fe1 2.026(3) . ?
C7 C8 1.419(6) . ?
C7 Fe1 2.039(3) . ?
C7 H7 1.0000 . ?
C8 C9 1.421(6) . ?
C8 Fe1 2.048(3) . ?
C8 H8 1.0000 . ?
C9 C10 1.411(5) . ?
C9 Fe1 2.050(4) . ?
C9 H9 1.0000 . ?
C10 Fe1 2.034(3) . ?
C10 H10 1.0000 . ?
C11 N1 1.509(4) . ?
C11 H11A 0.9900 . ?
C11 H11B 0.9900 . ?
C12 N1 1.490(4) . ?
C12 H12A 0.9800 . ?
C12 H12B 0.9800 . ?
C12 H12C 0.9800 . ?
C13 O1 1.427(4) . ?
C13 C14 1.496(5) . ?
C13 H13A 0.9900 . ?
C13 H13B 0.9900 . ?
C14 O2 1.442(4) . ?
C14 H14A 0.9900 . ?
C14 H14B 0.9900 . ?
C15 C16 1.378(5) . ?
C15 O2 1.392(4) . ?
C15 C20 1.406(5) . ?
C16 C17 1.393(6) . ?
C16 H16 0.9500 . ?
C17 C18 1.376(6) . ?
C17 H17 0.9500 . ?
C18 C19 1.389(6) . ?
C18 H18 0.9500 . ?
C19 C20 1.390(5) . ?
C19 H19 0.9500 . ?
C20 O3 1.371(4) . ?
C21 O3 1.437(4) . ?
C21 C22 1.488(6) . ?
C21 H21A 0.9900 . ?
C21 H21B 0.9900 . ?
C22 O4 1.417(4) . ?
C22 H22A 0.9900 . ?
C22 H22B 0.9900 . ?
C23 O4 1.421(4) . ?
C23 C24 1.495(6) . ?
C23 H23A 0.9900 . ?
C23 H23B 0.9900 . ?
C24 O5 1.446(4) . ?
C24 H24A 0.9900 . ?
C24 H24B 0.9900 . ?
C25 C26 1.385(5) . ?
C25 C30 1.389(5) . ?
C25 O5 1.394(4) . ?
C26 C27 1.384(5) . ?
C26 H26 0.9500 . ?
C27 C28 1.380(6) . ?
C27 H27 0.9500 . ?
C28 C29 1.383(5) . ?
C28 H28 0.9500 . ?
C29 C30 1.399(5) . ?
C29 H29 0.9500 . ?
C30 O6 1.371(4) . ?
C31 O6 1.437(4) . ?
C31 C32 1.496(5) . ?
C31 H31A 0.9900 . ?
C31 H31B 0.9900 . ?
C32 O1 1.427(4) . ?
C32 H32A 0.9900 . ?
C32 H32B 0.9900 . ?
F1 P1 1.607(4) . ?
F2 P1 1.550(4) . ?
F3 P1 1.526(3) . ?
F4 P1 1.533(4) . ?
F5 P1 1.484(5) . ?
F6 P1 1.614(4) . ?
N1 H1A 0.9100 . ?
N1 H1B 0.9100 . ?
